data_9017289
loop_
_publ_author_name
'Baur, W. H.'

_publ_section_title
;
 Zur kristallchemie der salzhydrate. Die kristallstrukturen von MgSO4*4H2O
 (leonhardtit) und FeSO4*4H2O (rozenit)
;
_journal_name_full 'Acta Crystallographica'
_journal_page_first 815
_journal_page_last 826
_journal_volume 15
_journal_year 1962
_chemical_compound_source Synthetic
_chemical_formula_sum 'Fe H8 O8 S'
_chemical_name_mineral Rozenite
_space_group_IT_number 14
_space_group_name_Hall '-P 2yn'
_space_group_name_H-M_alt 'P 1 21/n 1'
_symmetry_space_group_name_H-M 'P 1 21/n 1'
_cell_angle_alpha 90
_cell_angle_beta 90.43
_cell_angle_gamma 90
_cell_formula_units_Z 4
_cell_length_a 5.979
_cell_length_b 13.648
_cell_length_c 7.977
_cell_volume 650.916
_database_code_amcsd 0009276
_exptl_crystal_density_diffrn 2.285
_cod_data_source_file inputs/fixed/downloads/10/10672.cif
_cod_data_source_block 10672
_cod_original_formula_sum 'Fe S O8 H8'
_cod_database_code 9017289

loop_
_space_group_symop_operation_xyz
x,y,z
1/2+x,1/2-y,1/2+z
1/2-x,1/2+y,1/2-z
-x,-y,-z

loop_
_atom_site_label
_atom_site_fract_x
_atom_site_fract_y
_atom_site_fract_z
_atom_site_U_iso_or_equiv
_atom_site_type_symbol
_atom_site_attached_hydrogens
Fe 0.06780 0.10260 0.21830 0.01077 Fe 0
S 0.19790 0.10960 0.82360 0.00887 S 0
O1 0.00710 0.04840 0.75540 0.01773 O 0
O2 0.25370 0.07680 0.99740 0.01773 O 0
O3 0.39500 0.09530 0.71350 0.01773 O 0
O4 0.13000 0.21330 0.81880 0.01773 O 0
Ow1 0.35850 0.07290 0.35850 0.02153 O 0
Ow2 0.76880 0.13910 0.08590 0.02153 O 0
Ow3 0.88370 0.12540 0.44210 0.02153 O 0
Ow4 0.18260 0.25000 0.21600 0.02153 O 0
H1 0.36000 0.07000 0.48500 0.03040 H 0
H2 0.44400 0.01700 0.32300 0.03040 H 0
H3 0.68200 0.19800 0.09200 0.03040 H 0
H4 0.68400 0.09800 0.01700 0.03040 H 0
H5 0.76600 0.17100 0.46300 0.03040 H 0
H6 0.93500 0.09600 0.54700 0.03040 H 0
H7 0.32200 0.24200 0.27500 0.03040 H 0
H8 0.62900 0.19000 0.75900 0.03040 H 0

loop_
_cod_changelog_entry_id
_cod_changelog_entry_author
_cod_changelog_entry_date
_cod_changelog_entry_text
1
;cod-tools version 3.8.0
Id: cif_guess_AMCSD_atom_types 9581 2023-05-17 12:35:41Z saulius
;
2023-05-18T08:46:40+03:00
;Derived atom types and hydrogen counts
from atom names that follow the AMCSD naming convention
(Wat == water, O-H == hydroxyl).
;

loop_
_cod_related_entry_id
_cod_related_entry_database
_cod_related_entry_code
1 AMCSD 0009276

_cod_duplicate_entry 9007473
